data_2218604
loop_
_publ_author_name
'Shi-Zhu, Liu'

_publ_section_title
;
 Poly[[triaquatri-\m~5~-tartrato-dilanthanum(III)] dihydrate]
;
_journal_coeditor_code BH2174
_journal_issue 7
_journal_name_full 'Acta Crystallographica Section E'
_journal_page_first m933
_journal_paper_doi 10.1107/S160053680801756X
_journal_volume 64
_journal_year 2008
_chemical_formula_iupac '[La2 (C4 H4 O6)3 (H2 O)3], 2H2 O'
_chemical_formula_moiety 'C12 H18 La2 O21, 2(H2 O)'
_chemical_formula_sum 'C12 H22 La2 O23'
_chemical_formula_weight 812.12
_chemical_name_systematic
;
Poly[[triaquatri-\m~5~-tartrato-dilanthanum(III)] dihydrate]
;
_space_group_IT_number 14
_symmetry_cell_setting monoclinic
_symmetry_space_group_name_Hall '-P 2ybc'
_symmetry_space_group_name_H-M 'P 1 21/c 1'
_atom_sites_solution_hydrogens geom
_atom_sites_solution_primary direct
_atom_sites_solution_secondary difmap
_audit_creation_method SHELXL97
_cell_angle_alpha 90.00
_cell_angle_beta 127.8010(10)
_cell_angle_gamma 90.00
_cell_formula_units_Z 4
_cell_length_a 12.6271(2)
_cell_length_b 12.9273(2)
_cell_length_c 16.6556(3)
_cell_measurement_reflns_used 15678
_cell_measurement_temperature 296(2)
_cell_measurement_theta_max 28.00
_cell_measurement_theta_min 1.38
_cell_volume 2148.22(7)
_computing_cell_refinement 'SAINT (Bruker, 2004)'
_computing_data_collection 'SMART (Bruker, 2004)'
_computing_data_reduction 'SAINT (Bruker, 2004)'
_computing_molecular_graphics 'SHELXTL (Sheldrick, 2008)'
_computing_publication_material 'SHELXTL (Sheldrick, 2008)'
_computing_structure_refinement 'SHELXL97 (Sheldrick, 2008)'
_computing_structure_solution 'SHELXS97 (Sheldrick, 2008)'
_diffrn_ambient_temperature 296(2)
_diffrn_measured_fraction_theta_full 0.977
_diffrn_measured_fraction_theta_max 0.977
_diffrn_measurement_device_type 'Bruker APEXII area-detector'
_diffrn_measurement_method '\f and \w'
_diffrn_radiation_monochromator graphite
_diffrn_radiation_source 'fine-focus sealed tube'
_diffrn_radiation_type MoK\a
_diffrn_radiation_wavelength 0.71073
_diffrn_reflns_av_R_equivalents 0.0472
_diffrn_reflns_av_sigmaI/netI 0.0358
_diffrn_reflns_limit_h_max 15
_diffrn_reflns_limit_h_min -15
_diffrn_reflns_limit_k_max 14
_diffrn_reflns_limit_k_min -15
_diffrn_reflns_limit_l_max 19
_diffrn_reflns_limit_l_min -19
_diffrn_reflns_number 19115
_diffrn_reflns_theta_full 25.20
_diffrn_reflns_theta_max 25.20
_diffrn_reflns_theta_min 2.04
_diffrn_standards_decay_% 0
_diffrn_standards_interval_count 0
_diffrn_standards_interval_time 0
_diffrn_standards_number 0
_exptl_absorpt_coefficient_mu 4.040
_exptl_absorpt_correction_T_max 0.4800
_exptl_absorpt_correction_T_min 0.3716
_exptl_absorpt_correction_type multi-scan
_exptl_absorpt_process_details '(SADABS; Sheldrick, 1996)'
_exptl_crystal_colour colourless
_exptl_crystal_density_diffrn 2.511
_exptl_crystal_density_method 'not measured'
_exptl_crystal_description block
_exptl_crystal_F_000 1568
_exptl_crystal_size_max 0.25
_exptl_crystal_size_mid 0.21
_exptl_crystal_size_min 0.18
_refine_diff_density_max 0.871
_refine_diff_density_min -0.648
_refine_ls_extinction_method none
_refine_ls_goodness_of_fit_ref 1.048
_refine_ls_hydrogen_treatment constr
_refine_ls_matrix_type full
_refine_ls_number_parameters 344
_refine_ls_number_reflns 3771
_refine_ls_number_restraints 0
_refine_ls_restrained_S_all 1.048
_refine_ls_R_factor_all 0.0337
_refine_ls_R_factor_gt 0.0259
_refine_ls_shift/su_max 0.001
_refine_ls_shift/su_mean 0.000
_refine_ls_structure_factor_coef Fsqd
_refine_ls_weighting_details 'calc w=1/[\s^2^(Fo^2^)+(0.0203P)^2^+3.8165P] where P=(Fo^2^+2Fc^2^)/3'
_refine_ls_weighting_scheme calc
_refine_ls_wR_factor_gt 0.0533
_refine_ls_wR_factor_ref 0.0566
_reflns_number_gt 3226
_reflns_number_total 3771
_reflns_threshold_expression I>2\s(I)
_cod_data_source_file bh2174.cif
_cod_data_source_block I
_cod_original_cell_volume 2148.22(6)
_cod_original_sg_symbol_H-M 'P 21/c'
_cod_database_code 2218604
_cod_database_fobs_code 2218604

loop_
_symmetry_equiv_pos_as_xyz
'x, y, z'
'-x, y+1/2, -z+1/2'
'-x, -y, -z'
'x, -y-1/2, z-1/2'

loop_
_atom_site_type_symbol
_atom_site_label
_atom_site_fract_x
_atom_site_fract_y
_atom_site_fract_z
_atom_site_U_iso_or_equiv
_atom_site_adp_type
_atom_site_calc_flag
_atom_site_refinement_flags
_atom_site_occupancy
_atom_site_disorder_assembly
_atom_site_disorder_group
C C1 -0.0900(4) 0.9566(4) 0.5698(3) 0.0155(10) Uani d . 1 . .
C C2 -0.1083(4) 0.8523(4) 0.5199(3) 0.0177(10) Uani d . 1 . .
H H2 -0.0295 0.8416 0.5224 0.021 Uiso calc R 1 . .
C C3 -0.2308(4) 0.8455(4) 0.4086(3) 0.0176(10) Uani d . 1 . .
H H3 -0.2432 0.9136 0.3782 0.021 Uiso calc R 1 . .
C C4 -0.2140(4) 0.7672(4) 0.3482(3) 0.0174(10) Uani d . 1 . .
C C5 0.0357(5) 1.0235(4) 0.9197(3) 0.0183(10) Uani d . 1 . .
C C6 0.1840(4) 0.9984(4) 0.9767(3) 0.0184(10) Uani d . 1 . .
H H6 0.2249 1.0587 0.9697 0.022 Uiso calc R 1 . .
C C7 0.2635(4) 0.9782(3) 1.0918(3) 0.0165(10) Uani d . 1 . .
H H7 0.2333 1.0265 1.1193 0.020 Uiso calc R 1 . .
C C8 0.4144(4) 0.9950(4) 1.1463(3) 0.0172(10) Uani d . 1 . .
C C9 0.2706(4) 0.7265(4) 0.8239(3) 0.0171(10) Uani d . 1 . .
C C10 0.2636(4) 0.6536(4) 0.8918(3) 0.0152(10) Uani d . 1 . .
H H10 0.2424 0.5841 0.8623 0.018 Uiso calc R 1 . .
C C11 0.3977(4) 0.6497(3) 0.9974(3) 0.0150(10) Uani d . 1 . .
H H11 0.4687 0.6446 0.9899 0.018 Uiso calc R 1 . .
C C12 0.4096(4) 0.5570(3) 1.0589(3) 0.0137(10) Uani d . 1 . .
La La1 -0.02226(2) 0.81431(2) 0.77118(2) 0.01422(8) Uani d . 1 . .
La La2 -0.54797(2) 0.73846(2) 0.22545(2) 0.01381(8) Uani d . 1 . .
O O1 -0.0471(3) 0.9566(3) 0.6612(2) 0.0248(8) Uani d . 1 . .
O O2 -0.1144(3) 1.0376(2) 0.5208(2) 0.0207(7) Uani d . 1 . .
O O3 -0.1053(3) 0.7743(2) 0.5816(2) 0.0221(7) Uani d . 1 . .
H H3A -0.0661 0.7267 0.5776 0.033 Uiso d R 1 . .
O O4 -0.3519(3) 0.8206(2) 0.3936(2) 0.0184(7) Uani d . 1 . .
H H4 -0.3650 0.8645 0.4222 0.028 Uiso d R 1 . .
O O5 -0.3178(3) 0.7172(2) 0.2791(2) 0.0221(8) Uani d . 1 . .
O O6 -0.1040(3) 0.7609(3) 0.3649(2) 0.0232(8) Uani d . 1 . .
O O7 -0.0495(3) 0.9637(3) 0.8484(2) 0.0255(8) Uani d . 1 . .
O O8 0.0074(3) 1.1045(2) 0.9438(3) 0.0226(8) Uani d . 1 . .
O O9 0.1947(3) 0.9140(3) 0.9266(3) 0.0294(8) Uani d . 1 . .
H H9 0.2372 0.8703 0.9710 0.044 Uiso d R 1 . .
O O10 0.2457(3) 0.8752(2) 1.1112(2) 0.0237(8) Uani d . 1 . .
H H10A 0.1714 0.8711 1.0973 0.036 Uiso d R 1 . .
O O11 0.4892(3) 0.9167(2) 1.1844(2) 0.0214(7) Uani d . 1 . .
O O12 0.4517(3) 1.0853(2) 1.1460(2) 0.0213(7) Uani d . 1 . .
O O13 0.1759(3) 0.7910(3) 0.7713(3) 0.0256(8) Uani d . 1 . .
O O14 0.3687(3) 0.7181(3) 0.8235(2) 0.0235(8) Uani d . 1 . .
O O15 0.1587(3) 0.6864(2) 0.8953(2) 0.0197(7) Uani d . 1 . .
H H15 0.1438 0.6427 0.9228 0.030 Uiso d R 1 . .
O O16 0.4191(3) 0.7419(2) 1.0529(2) 0.0212(7) Uani d . 1 . .
H H16 0.4526 0.7832 1.0370 0.032 Uiso d R 1 . .
O O17 0.4440(3) 0.5724(2) 1.1455(2) 0.0238(8) Uani d . 1 . .
O O18 0.3836(3) 0.4696(2) 1.0164(2) 0.0194(7) Uani d . 1 . .
O O1W -0.2694(3) 0.8479(3) 0.6519(3) 0.0322(9) Uani d . 1 . .
H H1W -0.3029 0.8425 0.6809 0.048 Uiso d R 1 . .
H H2W -0.3074 0.8967 0.6129 0.048 Uiso d R 1 . .
O O2W -0.1015(3) 0.6276(3) 0.7134(2) 0.0307(8) Uani d . 1 . .
H H4W -0.1775 0.6138 0.6932 0.046 Uiso d R 1 . .
H H3W -0.0543 0.5815 0.7543 0.046 Uiso d R 1 . .
O O3W -0.7660(3) 0.6479(3) 0.1489(3) 0.0363(10) Uani d . 1 . .
H H6W -0.8076 0.6421 0.1715 0.054 Uiso d R 1 . .
H H5W -0.8025 0.6085 0.1004 0.054 Uiso d R 1 . .
O O5W 0.6940(6) 0.5141(5) 0.6746(7) 0.139(3) Uani d . 1 . .
H H10W 0.6504 0.5618 0.6312 0.208 Uiso d R 1 . .
H H9W 0.6446 0.4937 0.6900 0.208 Uiso d R 1 . .
O O4WA 0.4665(13) 0.9039(8) 0.9799(8) 0.056(5) Uani d P 0.450(13) A 1
H H4WA 0.4304 0.8494 0.9818 0.084 Uiso d PR 0.450(13) A 1
H H4WB 0.4877 0.8889 0.9417 0.084 Uiso d PR 0.450(13) A 1
O O4WB 0.5902(11) 0.8436(8) 1.0338(7) 0.072(4) Uani d P 0.550(13) A 2
H H4WC 0.5854 0.8295 0.9818 0.108 Uiso d PR 0.550(13) A 2
H H4WD 0.5400 0.8961 1.0169 0.108 Uiso d PR 0.550(13) A 2

loop_
_atom_site_aniso_label
_atom_site_aniso_U_11
_atom_site_aniso_U_22
_atom_site_aniso_U_33
_atom_site_aniso_U_12
_atom_site_aniso_U_13
_atom_site_aniso_U_23
C1 0.008(2) 0.020(3) 0.017(3) -0.0002(18) 0.008(2) 0.000(2)
C2 0.018(2) 0.019(3) 0.019(2) -0.0007(19) 0.013(2) 0.001(2)
C3 0.014(2) 0.018(3) 0.019(3) -0.0001(18) 0.010(2) -0.001(2)
C4 0.018(3) 0.020(3) 0.016(2) -0.0001(19) 0.011(2) 0.002(2)
C5 0.026(3) 0.015(3) 0.017(2) 0.000(2) 0.015(2) 0.005(2)
C6 0.023(2) 0.016(3) 0.018(2) -0.0038(19) 0.013(2) -0.003(2)
C7 0.025(3) 0.010(2) 0.019(2) 0.0028(19) 0.015(2) 0.003(2)
C8 0.025(3) 0.015(3) 0.013(2) 0.000(2) 0.012(2) -0.002(2)
C9 0.019(3) 0.020(3) 0.013(2) -0.0007(19) 0.010(2) -0.001(2)
C10 0.015(2) 0.015(3) 0.020(2) 0.0020(18) 0.013(2) 0.0033(19)
C11 0.020(2) 0.014(2) 0.016(2) 0.0004(18) 0.013(2) -0.0021(19)
C12 0.010(2) 0.016(3) 0.018(2) 0.0019(18) 0.0102(19) -0.002(2)
La1 0.01520(14) 0.01340(16) 0.01582(14) 0.00137(10) 0.01041(12) 0.00210(11)
La2 0.01507(14) 0.01329(15) 0.01485(14) -0.00060(10) 0.01008(12) -0.00145(11)
O1 0.035(2) 0.024(2) 0.0153(18) -0.0022(15) 0.0153(16) -0.0006(15)
O2 0.0321(19) 0.0115(18) 0.0204(18) 0.0018(14) 0.0170(16) 0.0048(14)
O3 0.0296(19) 0.0142(18) 0.0211(18) 0.0049(14) 0.0148(16) 0.0042(14)
O4 0.0148(16) 0.0217(19) 0.0211(18) -0.0020(13) 0.0123(14) -0.0078(14)
O5 0.0188(18) 0.027(2) 0.0230(18) -0.0058(14) 0.0140(15) -0.0108(15)
O6 0.0202(18) 0.031(2) 0.0234(19) -0.0026(14) 0.0158(15) -0.0061(15)
O7 0.0218(18) 0.025(2) 0.0244(19) -0.0017(14) 0.0116(16) -0.0084(16)
O8 0.0267(18) 0.0119(18) 0.034(2) -0.0001(14) 0.0208(16) -0.0045(15)
O9 0.0268(19) 0.033(2) 0.0237(19) 0.0059(15) 0.0129(16) -0.0087(16)
O10 0.0199(17) 0.0202(19) 0.033(2) 0.0000(14) 0.0170(16) 0.0073(16)
O11 0.0196(17) 0.0160(18) 0.0259(18) -0.0002(14) 0.0126(15) 0.0017(15)
O12 0.0273(18) 0.0150(19) 0.0174(17) -0.0051(14) 0.0115(15) -0.0027(14)
O13 0.0247(19) 0.031(2) 0.028(2) 0.0126(15) 0.0197(16) 0.0147(16)
O14 0.0207(18) 0.033(2) 0.0245(19) 0.0064(15) 0.0181(16) 0.0072(16)
O15 0.0174(17) 0.0201(19) 0.0271(19) 0.0030(13) 0.0164(15) 0.0106(15)
O16 0.0309(19) 0.0135(18) 0.0235(18) -0.0071(14) 0.0189(16) -0.0049(14)
O17 0.037(2) 0.0175(19) 0.0171(18) 0.0001(15) 0.0166(16) 0.0003(15)
O18 0.0267(18) 0.0165(19) 0.0195(17) -0.0007(14) 0.0164(15) -0.0011(14)
O1W 0.0219(19) 0.051(2) 0.028(2) 0.0068(16) 0.0173(16) 0.0164(18)
O2W 0.035(2) 0.022(2) 0.0256(19) -0.0047(16) 0.0143(17) -0.0026(16)
O3W 0.027(2) 0.052(3) 0.039(2) -0.0224(17) 0.0246(18) -0.0308(19)
O5W 0.117(5) 0.100(5) 0.255(10) 0.012(4) 0.142(6) 0.041(6)
O4WA 0.103(11) 0.045(7) 0.053(7) -0.036(7) 0.064(8) -0.019(5)
O4WB 0.090(9) 0.075(8) 0.056(6) -0.033(7) 0.047(6) 0.005(5)

loop_
_atom_type_symbol
_atom_type_description
_atom_type_scat_dispersion_real
_atom_type_scat_dispersion_imag
_atom_type_scat_source
C C 0.0033 0.0016 'International Tables Vol C Tables 4.2.6.8 and 6.1.1.4'
H H 0.0000 0.0000 'International Tables Vol C Tables 4.2.6.8 and 6.1.1.4'
La La -0.2871 2.4523 'International Tables Vol C Tables 4.2.6.8 and 6.1.1.4'
O O 0.0106 0.0060 'International Tables Vol C Tables 4.2.6.8 and 6.1.1.4'

loop_
_geom_angle_atom_site_label_1
_geom_angle_atom_site_label_2
_geom_angle_atom_site_label_3
_geom_angle_site_symmetry_1
_geom_angle_site_symmetry_3
_geom_angle
O2 C1 O1 . . 122.7(4)
O2 C1 C2 . . 119.5(4)
O1 C1 C2 . . 117.8(4)
O3 C2 C3 . . 113.3(4)
O3 C2 C1 . . 107.7(4)
C3 C2 C1 . . 114.6(4)
O3 C2 H2 . . 106.9
C3 C2 H2 . . 106.9
C1 C2 H2 . . 106.9
O4 C3 C2 . . 113.9(4)
O4 C3 C4 . . 107.5(4)
C2 C3 C4 . . 113.1(4)
O4 C3 H3 . . 107.3
C2 C3 H3 . . 107.3
C4 C3 H3 . . 107.3
O6 C4 O5 . . 124.2(4)
O6 C4 C3 . . 118.9(4)
O5 C4 C3 . . 116.8(4)
O8 C5 O7 . . 124.6(4)
O8 C5 C6 . . 117.5(4)
O7 C5 C6 . . 117.8(4)
O9 C6 C5 . . 108.5(4)
O9 C6 C7 . . 111.8(4)
C5 C6 C7 . . 115.0(4)
O9 C6 H6 . . 107.0
C5 C6 H6 . . 107.0
C7 C6 H6 . . 107.0
O10 C7 C8 . . 108.0(3)
O10 C7 C6 . . 111.6(4)
C8 C7 C6 . . 109.6(3)
O10 C7 H7 . . 109.2
C8 C7 H7 . . 109.2
C6 C7 H7 . . 109.2
O11 C8 O12 . . 125.4(4)
O11 C8 C7 . . 117.3(4)
O12 C8 C7 . . 117.2(4)
O14 C9 O13 . . 124.9(4)
O14 C9 C10 . . 117.5(4)
O13 C9 C10 . . 117.6(4)
O15 C10 C9 . . 109.0(3)
O15 C10 C11 . . 111.5(4)
C9 C10 C11 . . 110.6(4)
O15 C10 H10 . . 108.6
C9 C10 H10 . . 108.6
C11 C10 H10 . . 108.6
O16 C11 C10 . . 110.8(4)
O16 C11 C12 . . 108.7(3)
C10 C11 C12 . . 112.6(4)
O16 C11 H11 . . 108.2
C10 C11 H11 . . 108.2
C12 C11 H11 . . 108.2
O17 C12 O18 . . 125.4(4)
O17 C12 C11 . . 118.4(4)
O18 C12 C11 . . 116.2(4)
O7 La1 O1 . . 78.94(11)
O7 La1 O1W . . 76.88(11)
O1 La1 O1W . . 75.70(11)
O7 La1 O13 . . 123.42(11)
O1 La1 O13 . . 76.42(10)
O1W La1 O13 . . 140.85(11)
O7 La1 O6 . 4_576 74.88(11)
O1 La1 O6 . 4_576 145.67(10)
O1W La1 O6 . 4_576 77.03(10)
O13 La1 O6 . 4_576 137.11(10)
O7 La1 O15 . . 115.51(10)
O1 La1 O15 . . 136.82(10)
O1W La1 O15 . . 145.22(10)
O13 La1 O15 . . 61.51(10)
O6 La1 O15 4_576 . 75.61(10)
O7 La1 O2W . . 142.04(11)
O1 La1 O2W . . 125.34(11)
O1W La1 O2W . . 81.70(12)
O13 La1 O2W . . 92.68(11)
O6 La1 O2W 4_576 . 69.95(11)
O15 La1 O2W . . 69.01(10)
O7 La1 O9 . . 60.31(10)
O1 La1 O9 . . 87.05(11)
O1W La1 O9 . . 136.24(11)
O13 La1 O9 . . 68.26(11)
O6 La1 O9 4_576 . 98.66(11)
O15 La1 O9 . . 69.45(10)
O2W La1 O9 . . 138.45(11)
O7 La1 O3 . . 133.15(10)
O1 La1 O3 . . 59.64(10)
O1W La1 O3 . . 72.73(10)
O13 La1 O3 . . 69.61(10)
O6 La1 O3 4_576 . 129.38(10)
O15 La1 O3 . . 109.80(10)
O2W La1 O3 . . 66.30(10)
O9 La1 O3 . . 131.08(10)
O5 La2 O14 . 4_475 131.51(10)
O5 La2 O17 . 1_454 75.65(10)
O14 La2 O17 4_475 1_454 130.47(10)
O5 La2 O3W . . 144.32(11)
O14 La2 O3W 4_475 . 70.40(10)
O17 La2 O3W 1_454 . 69.74(11)
O5 La2 O11 . 1_454 80.05(10)
O14 La2 O11 4_475 1_454 101.25(11)
O17 La2 O11 1_454 1_454 126.38(10)
O3W La2 O11 . 1_454 128.09(11)
O5 La2 O4 . . 61.24(9)
O14 La2 O4 4_475 . 72.79(10)
O17 La2 O4 1_454 . 129.34(10)
O3W La2 O4 . . 140.56(10)
O11 La2 O4 1_454 . 72.77(10)
O5 La2 O12 . 2_546 76.47(10)
O14 La2 O12 4_475 2_546 78.72(10)
O17 La2 O12 1_454 2_546 68.33(10)
O3W La2 O12 . 2_546 82.92(11)
O11 La2 O12 1_454 2_546 147.59(10)
O4 La2 O12 . 2_546 76.44(10)
O5 La2 O16 . 1_454 76.20(10)
O14 La2 O16 4_475 1_454 149.60(10)
O17 La2 O16 1_454 1_454 60.38(10)
O3W La2 O16 . 1_454 93.63(10)
O11 La2 O16 1_454 1_454 67.75(10)
O4 La2 O16 . 1_454 125.67(9)
O12 La2 O16 2_546 1_454 126.16(9)
O5 La2 O10 . 1_454 136.93(10)
O14 La2 O10 4_475 1_454 72.81(10)
O17 La2 O10 1_454 1_454 118.40(10)
O3W La2 O10 . 1_454 70.51(11)
O11 La2 O10 1_454 1_454 58.50(9)
O4 La2 O10 . 1_454 111.26(10)
O12 La2 O10 2_546 1_454 146.07(9)
O16 La2 O10 1_454 1_454 77.54(10)
C1 O1 La1 . . 131.0(3)
C2 O3 La1 . . 121.9(3)
C2 O3 H3A . . 103.0
La1 O3 H3A . . 114.7
C3 O4 La2 . . 119.8(2)
C3 O4 H4 . . 108.6
La2 O4 H4 . . 121.1
C4 O5 La2 . . 127.0(3)
C4 O6 La1 . 4_575 135.2(3)
C5 O7 La1 . . 131.3(3)
C6 O9 La1 . . 121.6(2)
C6 O9 H9 . . 104.2
La1 O9 H9 . . 104.9
C7 O10 La2 . 1_656 123.3(2)
C7 O10 H10A . . 108.1
La2 O10 H10A 1_656 . 126.4
C8 O11 La2 . 1_656 131.4(3)
C8 O12 La2 . 2_556 133.4(3)
C9 O13 La1 . . 126.5(3)
C9 O14 La2 . 4_676 143.6(3)
C10 O15 La1 . . 123.8(2)
C10 O15 H15 . . 110.8
La1 O15 H15 . . 120.3
C11 O16 La2 . 1_656 122.1(2)
C11 O16 H16 . . 105.4
La2 O16 H16 1_656 . 126.4
C12 O17 La2 . 1_656 128.9(3)
La1 O1W H1W . . 111.2
La1 O1W H2W . . 127.1
H1W O1W H2W . . 105.8
La1 O2W H4W . . 116.7
La1 O2W H3W . . 117.0
H4W O2W H3W . . 104.7
La2 O3W H6W . . 128.7
La2 O3W H5W . . 124.9
H6W O3W H5W . . 105.5
H10W O5W H9W . . 105.7
H4WA O4WA H4WB . . 105.2
H4WA O4WA H4WD . . 106.4
H4WC O4WB H4WD . . 105.1

loop_
_geom_bond_atom_site_label_1
_geom_bond_atom_site_label_2
_geom_bond_site_symmetry_2
_geom_bond_distance
C1 O2 . 1.245(5)
C1 O1 . 1.266(5)
C1 C2 . 1.525(6)
C2 O3 . 1.424(5)
C2 C3 . 1.524(6)
C2 H2 . 0.9800
C3 O4 . 1.427(5)
C3 C4 . 1.531(6)
C3 H3 . 0.9800
C4 O6 . 1.241(5)
C4 O5 . 1.269(5)
C5 O8 . 1.249(5)
C5 O7 . 1.265(5)
C5 C6 . 1.527(6)
C6 O9 . 1.430(5)
C6 C7 . 1.547(6)
C6 H6 . 0.9800
C7 O10 . 1.420(5)
C7 C8 . 1.543(6)
C7 H7 . 0.9800
C8 O11 . 1.258(5)
C8 O12 . 1.260(5)
C9 O14 . 1.249(5)
C9 O13 . 1.268(5)
C9 C10 . 1.516(6)
C10 O15 . 1.426(5)
C10 C11 . 1.520(6)
C10 H10 . 0.9800
C11 O16 . 1.429(5)
C11 C12 . 1.523(6)
C11 H11 . 0.9800
C12 O17 . 1.241(5)
C12 O18 . 1.265(5)
La1 O7 . 2.458(3)
La1 O1 . 2.476(3)
La1 O1W . 2.505(3)
La1 O13 . 2.519(3)
La1 O6 4_576 2.534(3)
La1 O15 . 2.537(3)
La1 O2W . 2.563(3)
La1 O9 . 2.679(3)
La1 O3 . 2.698(3)
La2 O5 . 2.478(3)
La2 O14 4_475 2.488(3)
La2 O17 1_454 2.496(3)
La2 O3W . 2.505(3)
La2 O11 1_454 2.529(3)
La2 O4 . 2.569(3)
La2 O12 2_546 2.606(3)
La2 O16 1_454 2.641(3)
La2 O10 1_454 2.730(3)
O3 H3A . 0.8187
O4 H4 . 0.8211
O6 La1 4_575 2.534(3)
O9 H9 . 0.8167
O10 La2 1_656 2.730(3)
O10 H10A . 0.8180
O11 La2 1_656 2.529(3)
O12 La2 2_556 2.606(3)
O14 La2 4_676 2.488(3)
O15 H15 . 0.8188
O16 La2 1_656 2.641(3)
O16 H16 . 0.8184
O17 La2 1_656 2.496(3)
O1W H1W . 0.8167
O1W H2W . 0.8174
O2W H4W . 0.8180
O2W H3W . 0.8220
O3W H6W . 0.8155
O3W H5W . 0.8177
O5W H10W . 0.8468
O5W H9W . 0.8478
O4WA H4WA . 0.8498
O4WA H4WB . 0.8499
O4WA H4WD . 0.7409
O4WB H4WC . 0.8505
O4WB H4WD . 0.8503

loop_
_geom_hbond_atom_site_label_D
_geom_hbond_atom_site_label_H
_geom_hbond_atom_site_label_A
_geom_hbond_site_symmetry_A
_geom_hbond_distance_DH
_geom_hbond_distance_HA
_geom_hbond_distance_DA
_geom_hbond_angle_DHA
_geom_hbond_publ_flag
O3 H3A O8 2_546 0.82 1.87 2.677(4) 169.1 yes
O4 H4 O18 2_556 0.82 1.80 2.619(4) 174.2 yes
O9 H9 O16 . 0.82 2.46 3.177(5) 147.1 yes
O10 H10A O8 3_577 0.82 1.94 2.745(4) 166.5 yes
O15 H15 O2 2_546 0.82 1.82 2.632(4) 175.2 yes
O16 H16 O4WA . 0.82 1.89 2.667(9) 157.9 yes
O16 H16 O4WB . 0.82 1.94 2.708(9) 157.2 yes
